data_4105129
loop_
_publ_author_name
'Chul Baik'
'Zachary M. Hudson'
'Hazem Amarne'
'Suning Wang'

_publ_section_title
;
 Enhancing the Photochemical Stability of N,C-Chelate Boryl Compounds: C-C
 Bond Formation versus C=C Bond cis,trans-Isomerization
;
_journal_name_full 'Journal of the American Chemical Society'
_journal_page_first 14549
_journal_page_last 14559
_journal_paper_doi 10.1021/ja906430s
_journal_volume 131
_journal_year 2009
_chemical_formula_sum 'C35 H35 B Cl2 N'
_chemical_formula_weight 551.35
_chemical_name_systematic
;
 ?
;
_space_group_IT_number 14
_symmetry_cell_setting monoclinic
_symmetry_space_group_name_Hall '-P 2ybc'
_symmetry_space_group_name_H-M 'P 1 21/c 1'
_atom_sites_solution_hydrogens geom
_atom_sites_solution_primary direct
_atom_sites_solution_secondary difmap
_audit_creation_method SHELXL-97
_cell_angle_alpha 90.00
_cell_angle_beta 112.743(4)
_cell_angle_gamma 90.00
_cell_formula_units_Z 4
_cell_length_a 18.4312(11)
_cell_length_b 11.1173(8)
_cell_length_c 15.6979(9)
_cell_measurement_reflns_used 1193
_cell_measurement_temperature 180(2)
_cell_measurement_theta_max 20.52
_cell_measurement_theta_min 2.84
_cell_volume 2966.5(3)
_computing_cell_refinement 'Bruker SMART'
_computing_data_collection 'Bruker SMART'
_computing_data_reduction 'Bruker SAINT'
_computing_molecular_graphics 'Bruker SHELXTL'
_computing_publication_material 'Bruker SHELXTL'
_computing_structure_refinement 'SHELXL-97 (Sheldrick, 1997)'
_computing_structure_solution 'SHELXS-97 (Sheldrick, 1990)'
_diffrn_ambient_temperature 180(2)
_diffrn_measured_fraction_theta_full 0.997
_diffrn_measured_fraction_theta_max 0.997
_diffrn_measurement_device_type 'CCD area detector'
_diffrn_measurement_method 'phi and omega scans'
_diffrn_radiation_monochromator graphite
_diffrn_radiation_source 'fine-focus sealed tube'
_diffrn_radiation_type MoK\a
_diffrn_radiation_wavelength 0.71073
_diffrn_reflns_av_R_equivalents 0.0815
_diffrn_reflns_av_sigmaI/netI 0.1379
_diffrn_reflns_limit_h_max 11
_diffrn_reflns_limit_h_min -22
_diffrn_reflns_limit_k_max 13
_diffrn_reflns_limit_k_min -12
_diffrn_reflns_limit_l_max 19
_diffrn_reflns_limit_l_min -18
_diffrn_reflns_number 13573
_diffrn_reflns_theta_full 26.00
_diffrn_reflns_theta_max 26.00
_diffrn_reflns_theta_min 2.84
_exptl_absorpt_coefficient_mu 0.244
_exptl_absorpt_correction_T_max 0.9879
_exptl_absorpt_correction_T_min 0.9529
_exptl_absorpt_correction_type multi-scan
_exptl_crystal_colour clear
_exptl_crystal_density_diffrn 1.235
_exptl_crystal_description plate
_exptl_crystal_F_000 1164
_exptl_crystal_size_max 0.20
_exptl_crystal_size_mid 0.20
_exptl_crystal_size_min 0.05
_refine_diff_density_max 0.223
_refine_diff_density_min -0.267
_refine_diff_density_rms 0.048
_refine_ls_extinction_method none
_refine_ls_goodness_of_fit_ref 0.959
_refine_ls_hydrogen_treatment constr
_refine_ls_matrix_type full
_refine_ls_number_parameters 366
_refine_ls_number_reflns 5821
_refine_ls_number_restraints 0
_refine_ls_restrained_S_all 0.959
_refine_ls_R_factor_all 0.1758
_refine_ls_R_factor_gt 0.0604
_refine_ls_shift/su_max 0.000
_refine_ls_shift/su_mean 0.000
_refine_ls_structure_factor_coef Fsqd
_refine_ls_weighting_details 'calc w=1/[\s^2^(Fo^2^)+(0.0520P)^2^+0.0000P] where P=(Fo^2^+2Fc^2^)/3'
_refine_ls_weighting_scheme calc
_refine_ls_wR_factor_gt 0.1073
_refine_ls_wR_factor_ref 0.1480
_reflns_number_gt 2446
_reflns_number_total 5821
_reflns_threshold_expression >2sigma(I)
_cod_data_source_file ja906430s_si_003.cif
_cod_data_source_block baik4
_cod_database_code 4105129

loop_
_symmetry_equiv_pos_as_xyz
'x, y, z'
'-x, y+1/2, -z+1/2'
'-x, -y, -z'
'x, -y-1/2, z-1/2'

loop_
_atom_site_label
_atom_site_type_symbol
_atom_site_fract_x
_atom_site_fract_y
_atom_site_fract_z
_atom_site_U_iso_or_equiv
_atom_site_adp_type
_atom_site_occupancy
_atom_site_symmetry_multiplicity
_atom_site_calc_flag
_atom_site_refinement_flags
B1 B 0.7620(2) 0.5535(4) 0.1078(3) 0.0361(11) Uani 1 1 d .
N1 N 0.67757(16) 0.5601(3) 0.01804(17) 0.0322(7) Uani 1 1 d .
C1 C 0.7286(2) 0.6102(3) 0.1808(2) 0.0354(9) Uani 1 1 d .
Cl1 Cl 0.23211(8) 0.87955(12) 0.04539(7) 0.0787(4) Uani 1 1 d .
Cl2 Cl 0.34926(7) 0.74830(12) 0.19558(8) 0.0743(4) Uani 1 1 d .
C2 C 0.7631(2) 0.6337(3) 0.2762(2) 0.0441(10) Uani 1 1 d .
H2A H 0.8184 0.6260 0.3077 0.053 Uiso 1 1 calc R
C3 C 0.7180(2) 0.6678(3) 0.3247(2) 0.0469(11) Uani 1 1 d .
H3A H 0.7431 0.6859 0.3886 0.056 Uiso 1 1 calc R
C4 C 0.6373(2) 0.6762(3) 0.2821(2) 0.0400(10) Uani 1 1 d .
H4A H 0.6071 0.6964 0.3172 0.048 Uiso 1 1 calc R
C5 C 0.6004(2) 0.6554(3) 0.1884(2) 0.0416(10) Uani 1 1 d .
H5A H 0.5449 0.6624 0.1581 0.050 Uiso 1 1 calc R
C6 C 0.6465(2) 0.6239(3) 0.1395(2) 0.0331(9) Uani 1 1 d .
C7 C 0.6188(2) 0.6018(3) 0.0410(2) 0.0333(9) Uani 1 1 d .
C8 C 0.5449(2) 0.6216(3) -0.0263(2) 0.0387(10) Uani 1 1 d .
H8A H 0.5037 0.6510 -0.0098 0.046 Uiso 1 1 calc R
C9 C 0.5312(2) 0.5987(3) -0.1174(2) 0.0382(10) Uani 1 1 d .
H9A H 0.4804 0.6117 -0.1639 0.046 Uiso 1 1 calc R
C10 C 0.5926(2) 0.5560(3) -0.1417(2) 0.0326(9) Uani 1 1 d .
C11 C 0.6653(2) 0.5411(3) -0.0708(2) 0.0349(9) Uani 1 1 d .
H11A H 0.7084 0.5164 -0.0856 0.042 Uiso 1 1 calc R
C12 C 0.5837(2) 0.5350(3) -0.2371(2) 0.0361(9) Uani 1 1 d .
H12A H 0.6308 0.5228 -0.2471 0.043 Uiso 1 1 calc R
C13 C 0.5171(2) 0.5311(3) -0.3112(2) 0.0363(9) Uani 1 1 d .
H13A H 0.4697 0.5389 -0.3011 0.044 Uiso 1 1 calc R
C14 C 0.5094(2) 0.5158(3) -0.4072(2) 0.0367(9) Uani 1 1 d .
C15 C 0.4371(2) 0.4865(4) -0.4752(2) 0.0435(11) Uani 1 1 d .
C16 C 0.5723(2) 0.5297(4) -0.4342(3) 0.0438(11) Uani 1 1 d .
C17 C 0.7907(2) 0.4177(3) 0.1486(2) 0.0333(9) Uani 1 1 d .
C18 C 0.7434(2) 0.3138(4) 0.1289(2) 0.0343(9) Uani 1 1 d .
C19 C 0.7739(2) 0.2028(4) 0.1694(2) 0.0397(10) Uani 1 1 d .
H19A H 0.7406 0.1342 0.1530 0.048 Uiso 1 1 calc R
C20 C 0.8506(2) 0.1891(4) 0.2321(2) 0.0424(10) Uani 1 1 d .
C21 C 0.8964(2) 0.2923(4) 0.2545(2) 0.0441(11) Uani 1 1 d .
H21A H 0.9492 0.2864 0.2977 0.053 Uiso 1 1 calc R
C22 C 0.8679(2) 0.4045(4) 0.2161(2) 0.0394(10) Uani 1 1 d .
C23 C 0.6572(2) 0.3122(3) 0.0665(2) 0.0439(10) Uani 1 1 d .
H23A H 0.6352 0.2327 0.0691 0.066 Uiso 1 1 calc R
H23B H 0.6514 0.3292 0.0029 0.066 Uiso 1 1 calc R
H23C H 0.6293 0.3735 0.0869 0.066 Uiso 1 1 calc R
C24 C 0.8833(2) 0.0702(4) 0.2739(3) 0.0596(12) Uani 1 1 d .
H24A H 0.9301 0.0831 0.3305 0.089 Uiso 1 1 calc R
H24B H 0.8978 0.0235 0.2299 0.089 Uiso 1 1 calc R
H24C H 0.8436 0.0262 0.2886 0.089 Uiso 1 1 calc R
C25 C 0.9266(2) 0.5067(4) 0.2473(2) 0.0540(12) Uani 1 1 d .
H25A H 0.9635 0.4920 0.3109 0.081 Uiso 1 1 calc R
H25B H 0.8987 0.5825 0.2446 0.081 Uiso 1 1 calc R
H25C H 0.9557 0.5116 0.2068 0.081 Uiso 1 1 calc R
C26 C 0.9857(2) 0.8185(4) -0.0201(3) 0.0585(12) Uani 1 1 d .
H26A H 0.9874 0.7810 -0.0758 0.088 Uiso 1 1 calc R
H26B H 1.0380 0.8152 0.0297 0.088 Uiso 1 1 calc R
H26C H 0.9692 0.9026 -0.0332 0.088 Uiso 1 1 calc R
C27 C 0.82143(19) 0.6259(4) 0.0707(2) 0.0353(9) Uani 1 1 d .
C28 C 0.8654(2) 0.5658(3) 0.0270(2) 0.0355(9) Uani 1 1 d .
C29 C 0.9166(2) 0.6300(4) -0.0028(2) 0.0408(10) Uani 1 1 d .
H29A H 0.9448 0.5873 -0.0326 0.049 Uiso 1 1 calc R
C30 C 0.9278(2) 0.7520(4) 0.0091(2) 0.0426(10) Uani 1 1 d .
C31 C 0.8821(2) 0.8118(4) 0.0478(2) 0.0438(10) Uani 1 1 d .
H31A H 0.8871 0.8966 0.0550 0.053 Uiso 1 1 calc R
C32 C 0.8290(2) 0.7521(4) 0.0767(2) 0.0390(10) Uani 1 1 d .
C33 C 0.8620(2) 0.4318(3) 0.0090(2) 0.0467(11) Uani 1 1 d .
H33A H 0.8749 0.4157 -0.0449 0.070 Uiso 1 1 calc R
H33B H 0.8088 0.4021 -0.0029 0.070 Uiso 1 1 calc R
H33C H 0.8999 0.3906 0.0631 0.070 Uiso 1 1 calc R
C34 C 0.7779(2) 0.8304(4) 0.1093(3) 0.0552(12) Uani 1 1 d .
H34A H 0.7228 0.8061 0.0781 0.083 Uiso 1 1 calc R
H34B H 0.7837 0.9147 0.0947 0.083 Uiso 1 1 calc R
H34C H 0.7940 0.8213 0.1762 0.083 Uiso 1 1 calc R
C35 C 0.2690(3) 0.8456(4) 0.1622(3) 0.0730(15) Uani 1 1 d .
H35A H 0.2267 0.8085 0.1775 0.088 Uiso 1 1 calc R
H35B H 0.2849 0.9212 0.1980 0.088 Uiso 1 1 calc R
H15 H 0.3939(18) 0.478(3) -0.459(2) 0.036(10) Uiso 1 1 d .
H16 H 0.6228(19) 0.551(3) -0.388(2) 0.044(10) Uiso 1 1 d .

loop_
_atom_site_aniso_label
_atom_site_aniso_U_11
_atom_site_aniso_U_22
_atom_site_aniso_U_33
_atom_site_aniso_U_23
_atom_site_aniso_U_13
_atom_site_aniso_U_12
B1 0.027(3) 0.053(3) 0.025(2) -0.007(2) 0.006(2) -0.004(2)
N1 0.0304(18) 0.042(2) 0.0216(15) -0.0023(14) 0.0071(14) 0.0022(15)
C1 0.037(2) 0.040(2) 0.0251(19) -0.0026(18) 0.0063(18) -0.0008(18)
Cl1 0.1125(11) 0.0777(10) 0.0501(7) 0.0052(6) 0.0361(7) 0.0036(8)
Cl2 0.0701(9) 0.0803(9) 0.0702(8) -0.0121(7) 0.0246(7) 0.0034(7)
C2 0.039(2) 0.060(3) 0.028(2) -0.003(2) 0.0067(19) 0.001(2)
C3 0.058(3) 0.055(3) 0.024(2) -0.0086(19) 0.011(2) 0.003(2)
C4 0.054(3) 0.043(3) 0.029(2) -0.0054(19) 0.023(2) 0.000(2)
C5 0.040(2) 0.053(3) 0.035(2) -0.0037(19) 0.017(2) 0.003(2)
C6 0.035(2) 0.039(2) 0.0234(18) -0.0005(17) 0.0087(18) 0.0012(19)
C7 0.031(2) 0.043(3) 0.0248(19) 0.0000(17) 0.0096(18) 0.0012(18)
C8 0.032(2) 0.050(3) 0.034(2) -0.0037(19) 0.0131(19) 0.0066(19)
C9 0.031(2) 0.052(3) 0.0259(19) 0.0011(18) 0.0047(17) 0.0004(19)
C10 0.032(2) 0.040(2) 0.0250(19) 0.0006(18) 0.0106(18) -0.0052(18)
C11 0.036(2) 0.043(2) 0.0240(19) -0.0003(17) 0.0096(18) 0.0001(18)
C12 0.033(2) 0.047(3) 0.0248(19) -0.0008(18) 0.0071(18) -0.0022(19)
C13 0.038(2) 0.045(3) 0.026(2) 0.0005(18) 0.0124(19) -0.0045(19)
C14 0.037(2) 0.046(3) 0.0246(19) 0.0004(18) 0.0093(19) 0.001(2)
C15 0.034(3) 0.071(3) 0.023(2) 0.000(2) 0.009(2) -0.006(2)
C16 0.033(3) 0.067(3) 0.025(2) -0.005(2) 0.004(2) -0.009(2)
C17 0.029(2) 0.050(3) 0.0212(18) -0.0003(18) 0.0104(17) 0.005(2)
C18 0.030(2) 0.052(3) 0.0204(18) -0.0018(19) 0.0085(17) 0.003(2)
C19 0.038(3) 0.048(3) 0.033(2) -0.006(2) 0.013(2) 0.004(2)
C20 0.044(3) 0.059(3) 0.026(2) 0.002(2) 0.016(2) 0.012(2)
C21 0.030(2) 0.070(3) 0.029(2) 0.005(2) 0.0079(19) 0.014(2)
C22 0.031(2) 0.059(3) 0.0274(19) -0.001(2) 0.0112(19) 0.000(2)
C23 0.034(2) 0.048(3) 0.044(2) 0.006(2) 0.009(2) 0.000(2)
C24 0.057(3) 0.071(3) 0.045(2) 0.004(2) 0.013(2) 0.025(2)
C25 0.035(3) 0.082(3) 0.037(2) 0.001(2) 0.005(2) -0.002(2)
C26 0.054(3) 0.064(3) 0.055(3) 0.017(2) 0.019(2) -0.004(2)
C27 0.029(2) 0.048(3) 0.0220(18) -0.0050(19) 0.0028(17) 0.0019(19)
C28 0.033(2) 0.049(3) 0.0238(19) 0.0034(19) 0.0098(18) -0.001(2)
C29 0.036(2) 0.056(3) 0.029(2) 0.001(2) 0.0094(18) 0.005(2)
C30 0.037(3) 0.058(3) 0.026(2) 0.008(2) 0.0039(19) -0.001(2)
C31 0.040(3) 0.047(3) 0.034(2) 0.003(2) 0.001(2) -0.002(2)
C32 0.036(2) 0.051(3) 0.0240(19) -0.002(2) 0.0044(18) 0.001(2)
C33 0.052(3) 0.053(3) 0.042(2) -0.003(2) 0.027(2) 0.004(2)
C34 0.053(3) 0.052(3) 0.061(3) -0.002(2) 0.023(2) -0.001(2)
C35 0.110(4) 0.066(3) 0.059(3) 0.016(3) 0.050(3) 0.025(3)

loop_
_atom_type_symbol
_atom_type_description
_atom_type_scat_dispersion_real
_atom_type_scat_dispersion_imag
_atom_type_scat_source
C C 0.0033 0.0016 'International Tables Vol C Tables 4.2.6.8 and 6.1.1.4'
H H 0.0000 0.0000 'International Tables Vol C Tables 4.2.6.8 and 6.1.1.4'
N N 0.0061 0.0033 'International Tables Vol C Tables 4.2.6.8 and 6.1.1.4'
B B 0.0013 0.0007 'International Tables Vol C Tables 4.2.6.8 and 6.1.1.4'
Cl Cl 0.1484 0.1585 'International Tables Vol C Tables 4.2.6.8 and 6.1.1.4'

loop_
_geom_angle_atom_site_label_1
_geom_angle_atom_site_label_2
_geom_angle_atom_site_label_3
_geom_angle
_geom_angle_site_symmetry_1
C1 B1 C27 123.2(3) .
C1 B1 C17 103.5(3) .
C27 B1 C17 115.6(3) .
C1 B1 N1 95.4(3) .
C27 B1 N1 102.4(3) .
C17 B1 N1 115.4(3) .
C11 N1 C7 120.2(3) .
C11 N1 B1 127.2(3) .
C7 N1 B1 112.2(3) .
C6 C1 C2 115.7(3) .
C6 C1 B1 110.6(3) .
C2 C1 B1 133.3(3) .
C3 C2 C1 121.2(3) .
C4 C3 C2 121.2(3) .
C3 C4 C5 120.0(3) .
C4 C5 C6 118.4(3) .
C5 C6 C1 123.5(3) .
C5 C6 C7 126.3(3) .
C1 C6 C7 110.2(3) .
N1 C7 C8 120.4(3) .
N1 C7 C6 110.8(3) .
C8 C7 C6 128.7(3) .
C9 C8 C7 119.7(3) .
C8 C9 C10 120.0(3) .
C11 C10 C9 116.9(3) .
C11 C10 C12 119.6(3) .
C9 C10 C12 123.3(3) .
N1 C11 C10 122.6(3) .
C13 C12 C10 127.0(3) .
C12 C13 C14 126.4(3) .
C15 C14 C16 117.2(3) .
C15 C14 C13 120.1(3) .
C16 C14 C13 122.7(3) .
C16 C15 C14 121.8(4) 3_664
C15 C16 C14 121.0(4) 3_664
C18 C17 C22 116.0(3) .
C18 C17 B1 126.0(3) .
C22 C17 B1 117.7(3) .
C19 C18 C17 121.1(3) .
C19 C18 C23 114.9(3) .
C17 C18 C23 124.0(3) .
C20 C19 C18 122.6(4) .
C19 C20 C21 116.3(4) .
C19 C20 C24 122.5(4) .
C21 C20 C24 121.2(4) .
C20 C21 C22 122.7(4) .
C21 C22 C17 121.1(4) .
C21 C22 C25 115.3(3) .
C17 C22 C25 123.5(4) .
C32 C27 C28 116.2(3) .
C32 C27 B1 121.9(3) .
C28 C27 B1 121.8(3) .
C29 C28 C27 120.5(4) .
C29 C28 C33 115.2(3) .
C27 C28 C33 124.3(3) .
C30 C29 C28 123.0(4) .
C29 C30 C31 116.6(4) .
C29 C30 C26 122.1(4) .
C31 C30 C26 121.4(4) .
C30 C31 C32 122.5(4) .
C31 C32 C27 121.0(4) .
C31 C32 C34 116.4(4) .
C27 C32 C34 122.6(3) .
Cl1 C35 Cl2 113.2(2) .

loop_
_geom_bond_atom_site_label_1
_geom_bond_atom_site_label_2
_geom_bond_distance
_geom_bond_site_symmetry_2
B1 C1 1.624(5) .
B1 C27 1.636(5) .
B1 C17 1.646(5) .
B1 N1 1.648(4) .
N1 C11 1.341(4) .
N1 C7 1.348(4) .
C1 C6 1.405(4) .
C1 C2 1.407(4) .
Cl1 C35 1.733(4) .
Cl2 C35 1.742(4) .
C2 C3 1.379(5) .
C3 C4 1.378(5) .
C4 C5 1.380(4) .
C5 C6 1.393(4) .
C6 C7 1.449(4) .
C7 C8 1.382(4) .
C8 C9 1.377(4) .
C9 C10 1.408(4) .
C10 C11 1.382(4) .
C10 C12 1.461(4) .
C12 C13 1.326(4) .
C13 C14 1.468(4) .
C14 C15 1.387(5) .
C14 C16 1.390(5) .
C15 C16 1.375(5) 3_664
C16 C15 1.375(5) 3_664
C17 C18 1.407(5) .
C17 C22 1.415(5) .
C18 C19 1.403(5) .
C18 C23 1.509(4) .
C19 C20 1.384(5) .
C20 C21 1.386(5) .
C20 C24 1.495(5) .
C21 C22 1.397(5) .
C22 C25 1.514(5) .
C26 C30 1.507(5) .
C27 C32 1.409(5) .
C27 C28 1.416(4) .
C28 C29 1.398(5) .
C28 C33 1.514(5) .
C29 C30 1.375(5) .
C30 C31 1.384(5) .
C31 C32 1.397(5) .
C32 C34 1.509(5) .
